data_4020635
loop_
_publ_author_name
'Aurelie Baron'
'Graham Sandford'
'Rachel Slater'
'Dmitry S. Yufit'
'Judith A. K. Howard'
'Antonio Vong'

_publ_section_title
;
 Polyfunctional Tetrahydropyrido[2,3-b]pyrazine Scaffolds
 from 4-Phenylsulfonyl Tetrafluoropyridine
;
_journal_name_full 'Journal of Organic Chemistry'
_journal_page_first 9377
_journal_page_last 9381
_journal_paper_doi 10.1021/jo051453v
_journal_volume 70
_journal_year 2005
_chemical_formula_moiety 'C15 H15 F2 N3 O2 S'
_chemical_formula_sum 'C15 H15 F2 N3 O2 S'
_chemical_formula_weight 339.36
_chemical_temperature_decomposition 160
_space_group_IT_number 60
_space_group_name_Hall '-P 2n 2ab'
_space_group_name_H-M_alt 'P b c n'
_symmetry_cell_setting orthorhombic
_symmetry_space_group_name_Hall '-P 2n 2ab'
_symmetry_space_group_name_H-M 'P b c n'
_cell_angle_alpha 90.00
_cell_angle_beta 90.00
_cell_angle_gamma 90.00
_cell_formula_units_Z 8
_cell_length_a 21.3729(5)
_cell_length_b 9.7107(2)
_cell_length_c 14.4801(3)
_cell_measurement_temperature 120(2)
_cell_volume 3005.3(1)
_diffrn_ambient_temperature 120(2)
_exptl_crystal_density_diffrn 1.500
_cod_depositor_comments
;
The following automatic conversions were performed:
'_symmetry_cell_setting' value 'Orthorhombic' changed to 'orthorhombic'
according to '/home/saulius/struct/CIF-dictionaries/cif_core.dic'
dictionary named 'cif_core.dic' version 2.4.1 from 2010-06-29.

Automatic conversion script
Id: cif_fix_enum 1527 2010-12-29 10:47:43Z saulius 

The following automatic conversions were performed:

'_chemical_melting_point' tag was changed to
'_chemical_temperature_decomposition' since the value had been
'160(dec)'. The value '160(dec)' was changed to '160'.

Automatic conversion script
Id: cif_fix_values 1646 2011-03-28 12:23:43Z adriana 
;
_cod_database_code 4020635

loop_
_symmetry_equiv_pos_as_xyz
'x, y, z'
'-x+1/2, -y+1/2, z+1/2'
'-x, y, -z+1/2'
'x+1/2, -y+1/2, -z'
'-x, -y, -z'
'x-1/2, y-1/2, -z-1/2'
'x, -y, z-1/2'
'-x-1/2, y-1/2, z'

loop_
_atom_site_label
_atom_site_type_symbol
_atom_site_fract_x
_atom_site_fract_y
_atom_site_fract_z
_atom_site_U_iso_or_equiv
_atom_site_adp_type
_atom_site_occupancy
_atom_site_symmetry_multiplicity
_atom_site_calc_flag
_atom_site_refinement_flags
_atom_site_disorder_assembly
_atom_site_disorder_group
S1 S 0.646550(15) 0.37672(3) 0.11671(2) 0.02095(10) Uani 1 1 d . . .
O1 O 0.62644(5) 0.51778(10) 0.11989(7) 0.0289(2) Uani 1 1 d . . .
O2 O 0.69493(5) 0.33358(10) 0.17917(7) 0.0296(2) Uani 1 1 d . . .
F6 F 0.41018(4) 0.29299(9) 0.14227(7) 0.0352(2) Uani 1 1 d . . .
F7 F 0.50693(4) 0.46464(8) 0.13978(7) 0.0357(2) Uani 1 1 d . . .
N1 N 0.64328(5) 0.06268(11) 0.12668(8) 0.0220(2) Uani 1 1 d . . .
N4 N 0.53123(6) -0.09202(12) 0.11626(9) 0.0283(3) Uani 1 1 d . . .
N5 N 0.47111(5) 0.10535(12) 0.12928(8) 0.0245(2) Uani 1 1 d . . .
C2 C 0.64007(7) -0.06235(14) 0.07003(11) 0.0280(3) Uani 1 1 d . . .
C3 C 0.59070(7) -0.16268(14) 0.10436(11) 0.0287(3) Uani 1 1 d . . .
C6 C 0.46811(6) 0.23925(15) 0.13524(9) 0.0248(3) Uani 1 1 d . . .
C7 C 0.51822(6) 0.32858(13) 0.13525(9) 0.0236(3) Uani 1 1 d . . .
C8 C 0.57827(6) 0.27117(12) 0.13066(8) 0.0193(2) Uani 1 1 d . . .
C9 C 0.58391(6) 0.12807(12) 0.12842(8) 0.0193(2) Uani 1 1 d . . .
C10 C 0.52821(6) 0.04729(13) 0.12457(9) 0.0215(3) Uani 1 1 d . . .
C11 C 0.66929(6) 0.33994(13) 0.00248(9) 0.0215(2) Uani 1 1 d . . .
C12 C 0.63866(6) 0.41108(14) -0.06751(9) 0.0254(3) Uani 1 1 d . . .
C13 C 0.65541(8) 0.38616(16) -0.15869(10) 0.0325(3) Uani 1 1 d . . .
C14 C 0.70224(8) 0.29264(17) -0.17817(11) 0.0361(4) Uani 1 1 d . . .
C15 C 0.73280(8) 0.22280(17) -0.10800(12) 0.0367(4) Uani 1 1 d . . .
C16 C 0.71642(7) 0.24518(15) -0.01627(11) 0.0290(3) Uani 1 1 d . . .
C17 C 0.66842(7) 0.03631(14) 0.22000(10) 0.0272(3) Uani 1 1 d . . .
C18 C 0.47513(7) -0.17604(15) 0.12139(11) 0.0327(3) Uani 1 1 d . . .
H181 H 0.4385 -0.1164 0.1294 0.049 Uiso 1 1 calc R . .
H182 H 0.4784 -0.2392 0.1740 0.049 Uiso 1 1 calc R . .
H183 H 0.4706 -0.2292 0.0642 0.049 Uiso 1 1 calc R . .
H21 H 0.6816(8) -0.1088(18) 0.0710(12) 0.031(4) Uiso 1 1 d . . .
H22 H 0.6309(7) -0.0347(16) 0.0075(12) 0.024(4) Uiso 1 1 d . . .
H31 H 0.6041(8) -0.2001(17) 0.1627(12) 0.026(4) Uiso 1 1 d . . .
H32 H 0.5840(9) -0.229(2) 0.0581(14) 0.041(5) Uiso 1 1 d . . .
H12 H 0.6065(8) 0.4767(18) -0.0522(11) 0.032(4) Uiso 1 1 d . . .
H13 H 0.6341(9) 0.436(2) -0.2077(15) 0.047(6) Uiso 1 1 d . . .
H14 H 0.7150(9) 0.2744(19) -0.2403(14) 0.043(5) Uiso 1 1 d . . .
H15 H 0.7660(10) 0.162(2) -0.1218(13) 0.051(6) Uiso 1 1 d . . .
H16 H 0.7362(8) 0.1984(18) 0.0342(13) 0.036(5) Uiso 1 1 d . . .
H171 H 0.6675(8) 0.1206(18) 0.2551(12) 0.033(4) Uiso 1 1 d . . .
H172 H 0.6423(8) -0.0307(17) 0.2533(12) 0.027(4) Uiso 1 1 d . . .
H173 H 0.7109(8) 0.0054(19) 0.2118(12) 0.033(4) Uiso 1 1 d . . .

loop_
_atom_site_aniso_label
_atom_site_aniso_U_11
_atom_site_aniso_U_22
_atom_site_aniso_U_33
_atom_site_aniso_U_23
_atom_site_aniso_U_13
_atom_site_aniso_U_12
S1 0.02630(17) 0.01656(16) 0.02000(16) -0.00165(10) -0.00303(11) -0.00075(11)
O1 0.0416(6) 0.0171(4) 0.0281(5) -0.0039(4) 0.0006(4) 0.0008(4)
O2 0.0308(5) 0.0289(5) 0.0290(5) 0.0016(4) -0.0112(4) -0.0051(4)
F6 0.0230(4) 0.0379(5) 0.0448(5) 0.0066(4) 0.0032(4) 0.0116(3)
F7 0.0363(5) 0.0203(4) 0.0503(5) -0.0006(4) 0.0009(4) 0.0115(3)
N1 0.0210(5) 0.0181(5) 0.0270(6) -0.0008(4) -0.0014(4) 0.0041(4)
N4 0.0260(6) 0.0201(5) 0.0390(7) -0.0014(5) 0.0010(5) -0.0023(4)
N5 0.0216(5) 0.0271(6) 0.0247(5) 0.0029(4) -0.0008(4) 0.0020(4)
C2 0.0279(7) 0.0222(6) 0.0339(8) -0.0044(5) 0.0021(6) 0.0054(5)
C3 0.0318(7) 0.0172(6) 0.0372(8) -0.0038(5) -0.0027(6) 0.0026(5)
C6 0.0219(6) 0.0302(7) 0.0225(6) 0.0034(5) 0.0008(5) 0.0079(5)
C7 0.0282(6) 0.0196(6) 0.0228(6) 0.0004(5) 0.0001(5) 0.0084(5)
C8 0.0229(6) 0.0186(5) 0.0163(5) -0.0004(4) -0.0008(4) 0.0018(4)
C9 0.0195(6) 0.0189(5) 0.0195(5) 0.0002(4) -0.0005(4) 0.0033(4)
C10 0.0228(6) 0.0207(6) 0.0211(6) 0.0018(4) -0.0004(4) 0.0001(5)
C11 0.0213(6) 0.0198(5) 0.0235(6) -0.0022(5) 0.0017(5) -0.0040(5)
C12 0.0288(6) 0.0236(6) 0.0238(6) 0.0010(5) 0.0020(5) -0.0033(5)
C13 0.0406(8) 0.0342(8) 0.0227(7) 0.0019(5) 0.0040(6) -0.0131(6)
C14 0.0400(8) 0.0370(8) 0.0315(7) -0.0097(6) 0.0140(6) -0.0173(6)
C15 0.0296(7) 0.0338(8) 0.0468(9) -0.0132(7) 0.0132(7) -0.0043(6)
C16 0.0225(6) 0.0260(6) 0.0384(8) -0.0043(6) 0.0013(6) -0.0013(5)
C17 0.0252(6) 0.0247(6) 0.0316(7) 0.0028(5) -0.0060(5) 0.0041(5)
C18 0.0338(8) 0.0264(7) 0.0379(8) 0.0016(6) -0.0016(6) -0.0088(6)

loop_
_geom_bond_atom_site_label_1
_geom_bond_atom_site_label_2
_geom_bond_distance
_geom_bond_site_symmetry_2
_geom_bond_publ_flag
S1 O2 1.4362(10) . ?
S1 O1 1.4364(10) . ?
S1 C11 1.7607(13) . ?
S1 C8 1.7948(13) . ?
F6 C6 1.3476(15) . ?
F7 C7 1.3446(14) . ?
N1 C9 1.4193(15) . ?
N1 C2 1.4669(17) . ?
N1 C17 1.4765(17) . ?
N4 C10 1.3597(16) . ?
N4 C18 1.4522(18) . ?
N4 C3 1.4545(18) . ?
N5 C6 1.3047(18) . ?
N5 C10 1.3460(17) . ?
C2 C3 1.520(2) . ?
C2 H21 0.996(17) . ?
C2 H22 0.965(17) . ?
C3 H31 0.963(17) . ?
C3 H32 0.94(2) . ?
C6 C7 1.378(2) . ?
C7 C8 1.4008(17) . ?
C8 C9 1.3951(16) . ?
C9 C10 1.4267(17) . ?
C11 C12 1.3904(19) . ?
C11 C16 1.3909(19) . ?
C12 C13 1.389(2) . ?
C12 H12 0.964(18) . ?
C13 C14 1.381(2) . ?
C13 H13 0.97(2) . ?
C14 C15 1.385(3) . ?
C14 H14 0.96(2) . ?
C15 C16 1.391(2) . ?
C15 H15 0.95(2) . ?
C16 H16 0.959(18) . ?
C17 H171 0.964(18) . ?
C17 H172 0.983(17) . ?
C17 H173 0.963(18) . ?
C18 H181 0.9800 . ?
C18 H182 0.9800 . ?
C18 H183 0.9800 . ?

loop_
_cod_related_entry_id
_cod_related_entry_database
_cod_related_entry_code
1 ChemSpider 9827736
